data_4517568
loop_
_publ_author_name
'Sun, Han-Li'
'Yang, Fan'
'Ye, Wei-Ting'
'Wang, Jun-Jie'
'Zhu, Rong'

_publ_section_title
;
 Dual Cobalt and Photoredox Catalysis Enabled Intermolecular Oxidative
 Hydrofunctionalization
;
_journal_issue 9
_journal_name_full 'ACS Catalysis'
_journal_page_first 4983
_journal_page_last 4989
_journal_paper_doi 10.1021/acscatal.0c01209
_journal_volume 10
_journal_year 2020
_chemical_absolute_configuration ad
_chemical_formula_sum 'C17 H14 Cl I N2 O2'
_chemical_formula_weight 440.65
_space_group_crystal_system orthorhombic
_space_group_IT_number 41
_space_group_name_Hall 'A 2 -2ab'
_space_group_name_H-M_alt 'A e a 2'
_atom_sites_solution_hydrogens geom
_atom_sites_solution_primary dual
_audit_creation_method SHELXL-2014/7
_cell_angle_alpha 90
_cell_angle_beta 90
_cell_angle_gamma 90
_cell_formula_units_Z 8
_cell_length_a 31.3169(9)
_cell_length_b 13.0613(3)
_cell_length_c 7.9634(2)
_cell_measurement_reflns_used 17655
_cell_measurement_temperature 179.99(10)
_cell_measurement_theta_max 30.1660
_cell_measurement_theta_min 2.5870
_cell_volume 3257.34(15)
_computing_structure_refinement 'SHELXL-2014/7 (Sheldrick, 2014)'
_diffrn_ambient_environment N~2~
_diffrn_ambient_temperature 179.99(10)
_diffrn_detector 'CCD plate'
_diffrn_detector_type HyPix
_diffrn_measured_fraction_theta_full 0.999
_diffrn_measured_fraction_theta_max 0.948
_diffrn_measurement_device 'four-circle diffractometer'
_diffrn_measurement_device_type 'XtaLAB Synergy R, DW system, HyPix'
_diffrn_radiation_monochromator mirror
_diffrn_radiation_probe x-ray
_diffrn_radiation_type 'Mo K\a'
_diffrn_radiation_wavelength 0.71073
_diffrn_reflns_av_R_equivalents 0.0473
_diffrn_reflns_av_unetI/netI 0.0291
_diffrn_reflns_Laue_measured_fraction_full 0.999
_diffrn_reflns_Laue_measured_fraction_max 0.948
_diffrn_reflns_limit_h_max 43
_diffrn_reflns_limit_h_min -42
_diffrn_reflns_limit_k_max 18
_diffrn_reflns_limit_k_min -17
_diffrn_reflns_limit_l_max 10
_diffrn_reflns_limit_l_min -11
_diffrn_reflns_number 36876
_diffrn_reflns_point_group_measured_fraction_full 1.000
_diffrn_reflns_point_group_measured_fraction_max 0.918
_diffrn_reflns_theta_full 25.242
_diffrn_reflns_theta_max 30.656
_diffrn_reflns_theta_min 2.602
_diffrn_source 'fine-focus sealed X-ray tube'
_diffrn_source_type 'Enhance (Mo) X-ray Source'
_exptl_absorpt_coefficient_mu 2.141
_exptl_absorpt_correction_T_max 1.00000
_exptl_absorpt_correction_T_min 0.75856
_exptl_absorpt_correction_type multi-scan
_exptl_absorpt_process_details
;
CrysAlisPro 1.171.39.29a (Rigaku Oxford Diffraction, 2015)
Empirical absorption correction using spherical harmonics,
 implemented in SCALE3 ABSPACK scaling algorithm.
;
_exptl_crystal_colour colorless
_exptl_crystal_density_diffrn 1.797
_exptl_crystal_description rod-like
_exptl_crystal_F_000 1728
_exptl_crystal_size_max 0.23
_exptl_crystal_size_mid 0.07
_exptl_crystal_size_min 0.02
_refine_diff_density_max 0.397
_refine_diff_density_min -0.437
_refine_diff_density_rms 0.074
_refine_ls_abs_structure_details
;
 Flack x determined using 1709 quotients [(I+)-(I-)]/[(I+)+(I-)]
 (Parsons, Flack and Wagner, Acta Cryst. B69 (2013) 249-259).
;
_refine_ls_abs_structure_Flack -0.027(11)
_refine_ls_extinction_method none
_refine_ls_goodness_of_fit_ref 1.025
_refine_ls_hydrogen_treatment constr
_refine_ls_matrix_type full
_refine_ls_number_parameters 210
_refine_ls_number_reflns 4621
_refine_ls_number_restraints 1
_refine_ls_restrained_S_all 1.025
_refine_ls_R_factor_all 0.0302
_refine_ls_R_factor_gt 0.0233
_refine_ls_shift/su_max 0.001
_refine_ls_shift/su_mean 0.000
_refine_ls_structure_factor_coef Fsqd
_refine_ls_weighting_details 'w=1/[\s^2^(Fo^2^)+(0.0265P)^2^+1.0193P] where P=(Fo^2^+2Fc^2^)/3'
_refine_ls_weighting_scheme calc
_refine_ls_wR_factor_gt 0.0505
_refine_ls_wR_factor_ref 0.0525
_reflns_Friedel_coverage 0.816
_reflns_Friedel_fraction_full 1.000
_reflns_Friedel_fraction_max 0.885
_reflns_number_gt 4080
_reflns_number_total 4621
_reflns_threshold_expression 'I > 2\s(I)'
_cod_data_source_file cs0c01209_si_002.cif
_cod_data_source_block 3
_cod_depositor_comments
;Adding full bibliography for 4517568.cif.

 Adding full bibliography for 4517568.cif.
;
_cod_original_sg_symbol_Hall 'A 2 -2ac'
_cod_original_sg_symbol_H-M 'A b a 2'
_cod_database_code 4517568
_shelx_shelxl_version_number 2014/7
_shelx_space_group_comment
;
The symmetry employed for this shelxl refinement is uniquely defined
by the following loop, which should always be used as a source of
symmetry information in preference to the above space-group names.
They are only intended as comments.
;

loop_
_space_group_symop_operation_xyz
'x, y, z'
'-x, -y, z'
'x+1/2, -y+1/2, z'
'-x+1/2, y+1/2, z'
'x, y+1/2, z+1/2'
'-x, -y+1/2, z+1/2'
'x+1/2, -y+1, z+1/2'
'-x+1/2, y+1, z+1/2'

loop_
_atom_site_label
_atom_site_type_symbol
_atom_site_fract_x
_atom_site_fract_y
_atom_site_fract_z
_atom_site_U_iso_or_equiv
_atom_site_adp_type
_atom_site_occupancy
_atom_site_site_symmetry_order
_atom_site_calc_flag
_atom_site_refinement_flags_posn
_atom_site_refinement_flags_adp
_atom_site_refinement_flags_occupancy
_atom_site_disorder_assembly
_atom_site_disorder_group
I1 I 0.35164(2) 0.66771(2) -0.00359(5) 0.02354(6) Uani 1 1 d . . . . .
Cl1 Cl 0.48001(3) 0.63136(8) 0.84526(13) 0.0373(2) Uani 1 1 d . . . . .
O1 O 0.14946(7) 0.3738(2) 0.3351(4) 0.0252(5) Uani 1 1 d . . . . .
O2 O 0.19366(7) 0.24499(18) 0.4054(3) 0.0243(5) Uani 1 1 d . . . . .
N1 N 0.36152(9) 0.4666(2) 0.1913(4) 0.0198(6) Uani 1 1 d . . . . .
N2 N 0.34128(9) 0.3873(2) 0.2671(4) 0.0219(6) Uani 1 1 d . . . . .
C1 C 0.42490(13) 0.5124(3) 0.3591(5) 0.0199(8) Uani 1 1 d . . . . .
C2 C 0.41176(10) 0.4725(2) 0.5117(6) 0.0242(7) Uani 1 1 d . . . . .
H2 H 0.3917 0.4199 0.5128 0.029 Uiso 1 1 calc R U . . .
C3 C 0.42762(15) 0.5087(3) 0.6620(6) 0.0264(10) Uani 1 1 d . . . . .
H3 H 0.4179 0.4829 0.7639 0.032 Uiso 1 1 calc R U . . .
C4 C 0.45877(14) 0.5856(3) 0.6568(5) 0.0247(9) Uani 1 1 d . . . . .
C5 C 0.47229(10) 0.6266(2) 0.5079(6) 0.0280(7) Uani 1 1 d . . . . .
H5 H 0.4927 0.6784 0.5068 0.034 Uiso 1 1 calc R U . . .
C6 C 0.45525(13) 0.5903(3) 0.3585(5) 0.0246(9) Uani 1 1 d . . . . .
H6 H 0.4642 0.6183 0.2570 0.030 Uiso 1 1 calc R U . . .
C7 C 0.40861(10) 0.4705(3) 0.1925(4) 0.0213(7) Uani 1 1 d . . . . .
H7 H 0.4176 0.5179 0.1039 0.026 Uiso 1 1 calc R U . . .
C8 C 0.42730(12) 0.3659(3) 0.1522(5) 0.0283(8) Uani 1 1 d . . . . .
H8A H 0.4194 0.3182 0.2384 0.042 Uiso 1 1 calc R U . . .
H8B H 0.4579 0.3708 0.1465 0.042 Uiso 1 1 calc R U . . .
H8C H 0.4164 0.3427 0.0461 0.042 Uiso 1 1 calc R U . . .
C9 C 0.33439(11) 0.5382(3) 0.1292(4) 0.0197(6) Uani 1 1 d . . . . .
C10 C 0.29311(10) 0.5051(2) 0.1660(4) 0.0185(6) Uani 1 1 d . . . . .
C11 C 0.29928(11) 0.4101(3) 0.2512(4) 0.0187(6) Uani 1 1 d . . . . .
C12 C 0.26398(11) 0.3527(2) 0.3074(4) 0.0211(7) Uani 1 1 d . . . . .
H12 H 0.2679 0.2902 0.3613 0.025 Uiso 1 1 calc R U . . .
C13 C 0.22394(11) 0.3908(2) 0.2808(4) 0.0196(6) Uani 1 1 d . . . . .
C14 C 0.21795(11) 0.4876(3) 0.1977(4) 0.0225(7) Uani 1 1 d . . . . .
H14 H 0.1904 0.5124 0.1826 0.027 Uiso 1 1 calc R U . . .
C15 C 0.25162(11) 0.5441(3) 0.1404(4) 0.0239(7) Uani 1 1 d . . . . .
H15 H 0.2473 0.6063 0.0861 0.029 Uiso 1 1 calc R U . . .
C16 C 0.18486(11) 0.3382(2) 0.3421(4) 0.0196(7) Uani 1 1 d . . . . .
C17 C 0.15791(11) 0.1893(3) 0.4740(6) 0.0268(9) Uani 1 1 d . . . . .
H17A H 0.1336 0.1971 0.4015 0.040 Uiso 1 1 calc R U . . .
H17B H 0.1512 0.2158 0.5833 0.040 Uiso 1 1 calc R U . . .
H17C H 0.1651 0.1181 0.4830 0.040 Uiso 1 1 calc R U . . .

loop_
_atom_site_aniso_label
_atom_site_aniso_U_11
_atom_site_aniso_U_22
_atom_site_aniso_U_33
_atom_site_aniso_U_23
_atom_site_aniso_U_13
_atom_site_aniso_U_12
I1 0.02623(10) 0.02129(9) 0.02311(10) 0.00262(13) 0.00156(15) -0.00219(7)
Cl1 0.0430(6) 0.0358(5) 0.0331(5) -0.0102(4) -0.0108(4) -0.0031(4)
O1 0.0210(13) 0.0244(13) 0.0302(14) 0.0028(12) 0.0012(10) 0.0027(10)
O2 0.0229(12) 0.0213(12) 0.0288(13) 0.0053(10) -0.0002(10) -0.0008(9)
N1 0.0204(14) 0.0190(14) 0.0200(14) 0.0020(11) -0.0006(11) -0.0005(11)
N2 0.0215(15) 0.0200(14) 0.0241(16) 0.0024(12) 0.0002(12) -0.0003(11)
C1 0.0161(19) 0.0208(18) 0.0227(18) -0.0011(15) -0.0038(14) 0.0019(13)
C2 0.0219(14) 0.0239(14) 0.0269(19) 0.0023(18) 0.0019(18) -0.0053(11)
C3 0.027(2) 0.029(2) 0.0235(19) -0.0002(17) -0.0025(17) -0.0012(16)
C4 0.027(2) 0.024(2) 0.0229(19) -0.0057(16) -0.0022(17) 0.0005(16)
C5 0.0260(15) 0.0227(14) 0.0352(19) -0.004(2) -0.007(2) -0.0054(12)
C6 0.024(2) 0.0216(19) 0.028(2) 0.0037(16) 0.0051(17) -0.0023(15)
C7 0.0180(17) 0.0268(18) 0.0191(15) 0.0002(13) 0.0017(13) 0.0000(13)
C8 0.0223(18) 0.0334(19) 0.0291(19) -0.0093(16) -0.0015(15) 0.0042(15)
C9 0.0226(17) 0.0201(15) 0.0165(15) -0.0007(12) -0.0015(13) 0.0017(13)
C10 0.0190(16) 0.0195(15) 0.0171(15) -0.0009(12) -0.0014(12) 0.0018(12)
C11 0.0218(16) 0.0183(15) 0.0160(14) -0.0031(12) -0.0016(14) 0.0022(14)
C12 0.0254(18) 0.0159(15) 0.0221(17) 0.0002(13) -0.0004(14) 0.0019(12)
C13 0.0224(17) 0.0178(15) 0.0184(16) -0.0015(12) -0.0008(14) 0.0013(13)
C14 0.0182(17) 0.0228(17) 0.0266(17) 0.0027(14) -0.0032(14) 0.0042(13)
C15 0.0236(17) 0.0224(16) 0.0257(17) 0.0052(14) 0.0028(14) 0.0041(13)
C16 0.0202(17) 0.0218(15) 0.0168(14) -0.0033(13) -0.0004(12) 0.0003(12)
C17 0.0277(16) 0.0256(15) 0.027(3) 0.0044(17) 0.0022(16) -0.0047(12)

loop_
_atom_type_symbol
_atom_type_description
_atom_type_scat_dispersion_real
_atom_type_scat_dispersion_imag
_atom_type_scat_source
C C 0.0033 0.0016 'International Tables Vol C Tables 4.2.6.8 and 6.1.1.4'
H H 0.0000 0.0000 'International Tables Vol C Tables 4.2.6.8 and 6.1.1.4'
N N 0.0061 0.0033 'International Tables Vol C Tables 4.2.6.8 and 6.1.1.4'
O O 0.0106 0.0060 'International Tables Vol C Tables 4.2.6.8 and 6.1.1.4'
Cl Cl 0.1484 0.1585 'International Tables Vol C Tables 4.2.6.8 and 6.1.1.4'
I I -0.4742 1.8119 'International Tables Vol C Tables 4.2.6.8 and 6.1.1.4'

loop_
_geom_angle_atom_site_label_1
_geom_angle_atom_site_label_2
_geom_angle_atom_site_label_3
_geom_angle
_geom_angle_site_symmetry_1
_geom_angle_site_symmetry_3
_geom_angle_publ_flag
C16 O2 C17 116.0(3) . . ?
C9 N1 N2 113.3(3) . . ?
C9 N1 C7 127.2(3) . . ?
N2 N1 C7 119.4(3) . . ?
C11 N2 N1 104.2(3) . . ?
C2 C1 C6 118.8(4) . . ?
C2 C1 C7 122.0(3) . . ?
C6 C1 C7 119.2(4) . . ?
C3 C2 C1 121.6(3) . . ?
C3 C2 H2 119.2 . . ?
C1 C2 H2 119.2 . . ?
C2 C3 C4 118.1(4) . . ?
C2 C3 H3 120.9 . . ?
C4 C3 H3 120.9 . . ?
C5 C4 C3 121.4(4) . . ?
C5 C4 Cl1 119.5(3) . . ?
C3 C4 Cl1 119.0(3) . . ?
C4 C5 C6 119.4(3) . . ?
C4 C5 H5 120.3 . . ?
C6 C5 H5 120.3 . . ?
C5 C6 C1 120.6(4) . . ?
C5 C6 H6 119.7 . . ?
C1 C6 H6 119.7 . . ?
N1 C7 C1 110.6(3) . . ?
N1 C7 C8 110.6(3) . . ?
C1 C7 C8 112.2(3) . . ?
N1 C7 H7 107.7 . . ?
C1 C7 H7 107.7 . . ?
C8 C7 H7 107.7 . . ?
C7 C8 H8A 109.5 . . ?
C7 C8 H8B 109.5 . . ?
H8A C8 H8B 109.5 . . ?
C7 C8 H8C 109.5 . . ?
H8A C8 H8C 109.5 . . ?
H8B C8 H8C 109.5 . . ?
N1 C9 C10 106.9(3) . . ?
N1 C9 I1 125.9(2) . . ?
C10 C9 I1 127.1(2) . . ?
C9 C10 C15 135.4(3) . . ?
C9 C10 C11 104.1(3) . . ?
C15 C10 C11 120.5(3) . . ?
N2 C11 C12 128.0(3) . . ?
N2 C11 C10 111.5(3) . . ?
C12 C11 C10 120.5(3) . . ?
C13 C12 C11 118.5(3) . . ?
C13 C12 H12 120.8 . . ?
C11 C12 H12 120.8 . . ?
C12 C13 C14 120.8(3) . . ?
C12 C13 C16 122.5(3) . . ?
C14 C13 C16 116.7(3) . . ?
C15 C14 C13 121.8(3) . . ?
C15 C14 H14 119.1 . . ?
C13 C14 H14 119.1 . . ?
C14 C15 C10 117.9(3) . . ?
C14 C15 H15 121.0 . . ?
C10 C15 H15 121.0 . . ?
O1 C16 O2 123.7(3) . . ?
O1 C16 C13 124.5(3) . . ?
O2 C16 C13 111.9(3) . . ?
O2 C17 H17A 109.5 . . ?
O2 C17 H17B 109.5 . . ?
H17A C17 H17B 109.5 . . ?
O2 C17 H17C 109.5 . . ?
H17A C17 H17C 109.5 . . ?
H17B C17 H17C 109.5 . . ?

loop_
_geom_bond_atom_site_label_1
_geom_bond_atom_site_label_2
_geom_bond_distance
_geom_bond_site_symmetry_2
_geom_bond_publ_flag
I1 C9 2.067(3) . ?
Cl1 C4 1.747(4) . ?
O1 C16 1.203(4) . ?
O2 C16 1.347(4) . ?
O2 C17 1.442(4) . ?
N1 C9 1.356(4) . ?
N1 N2 1.356(4) . ?
N1 C7 1.476(4) . ?
N2 C11 1.354(4) . ?
C1 C2 1.384(6) . ?
C1 C6 1.393(6) . ?
C1 C7 1.523(5) . ?
C2 C3 1.380(6) . ?
C2 H2 0.9300 . ?
C3 C4 1.400(6) . ?
C3 H3 0.9300 . ?
C4 C5 1.369(6) . ?
C5 C6 1.388(6) . ?
C5 H5 0.9300 . ?
C6 H6 0.9300 . ?
C7 C8 1.521(5) . ?
C7 H7 0.9800 . ?
C8 H8A 0.9600 . ?
C8 H8B 0.9600 . ?
C8 H8C 0.9600 . ?
C9 C10 1.394(5) . ?
C10 C15 1.410(5) . ?
C10 C11 1.427(5) . ?
C11 C12 1.409(5) . ?
C12 C13 1.366(5) . ?
C12 H12 0.9300 . ?
C13 C14 1.440(5) . ?
C13 C16 1.486(5) . ?
C14 C15 1.365(5) . ?
C14 H14 0.9300 . ?
C15 H15 0.9300 . ?
C17 H17A 0.9600 . ?
C17 H17B 0.9600 . ?
C17 H17C 0.9600 . ?

loop_
_geom_torsion_atom_site_label_1
_geom_torsion_atom_site_label_2
_geom_torsion_atom_site_label_3
_geom_torsion_atom_site_label_4
_geom_torsion
_geom_torsion_site_symmetry_1
_geom_torsion_site_symmetry_2
_geom_torsion_site_symmetry_3
_geom_torsion_site_symmetry_4
_geom_torsion_publ_flag
C9 N1 N2 C11 0.2(4) . . . . ?
C7 N1 N2 C11 176.7(3) . . . . ?
C6 C1 C2 C3 0.7(5) . . . . ?
C7 C1 C2 C3 178.0(4) . . . . ?
C1 C2 C3 C4 -2.1(5) . . . . ?
C2 C3 C4 C5 2.2(7) . . . . ?
C2 C3 C4 Cl1 -178.9(3) . . . . ?
C3 C4 C5 C6 -1.0(5) . . . . ?
Cl1 C4 C5 C6 -179.8(3) . . . . ?
C4 C5 C6 C1 -0.5(5) . . . . ?
C2 C1 C6 C5 0.6(6) . . . . ?
C7 C1 C6 C5 -176.8(3) . . . . ?
C9 N1 C7 C1 95.2(4) . . . . ?
N2 N1 C7 C1 -80.8(4) . . . . ?
C9 N1 C7 C8 -139.9(3) . . . . ?
N2 N1 C7 C8 44.2(4) . . . . ?
C2 C1 C7 N1 51.8(4) . . . . ?
C6 C1 C7 N1 -130.9(4) . . . . ?
C2 C1 C7 C8 -72.3(4) . . . . ?
C6 C1 C7 C8 105.0(4) . . . . ?
N2 N1 C9 C10 0.2(4) . . . . ?
C7 N1 C9 C10 -176.0(3) . . . . ?
N2 N1 C9 I1 -177.4(2) . . . . ?
C7 N1 C9 I1 6.4(5) . . . . ?
N1 C9 C10 C15 178.3(4) . . . . ?
I1 C9 C10 C15 -4.1(6) . . . . ?
N1 C9 C10 C11 -0.5(3) . . . . ?
I1 C9 C10 C11 177.0(2) . . . . ?
N1 N2 C11 C12 179.5(3) . . . . ?
N1 N2 C11 C10 -0.6(4) . . . . ?
C9 C10 C11 N2 0.7(4) . . . . ?
C15 C10 C11 N2 -178.4(3) . . . . ?
C9 C10 C11 C12 -179.4(3) . . . . ?
C15 C10 C11 C12 1.5(5) . . . . ?
N2 C11 C12 C13 178.8(3) . . . . ?
C10 C11 C12 C13 -1.1(5) . . . . ?
C11 C12 C13 C14 -0.1(5) . . . . ?
C11 C12 C13 C16 -177.2(3) . . . . ?
C12 C13 C14 C15 0.9(5) . . . . ?
C16 C13 C14 C15 178.2(3) . . . . ?
C13 C14 C15 C10 -0.5(5) . . . . ?
C9 C10 C15 C14 -179.5(4) . . . . ?
C11 C10 C15 C14 -0.7(5) . . . . ?
C17 O2 C16 O1 -2.9(5) . . . . ?
C17 O2 C16 C13 177.7(3) . . . . ?
C12 C13 C16 O1 172.8(3) . . . . ?
C14 C13 C16 O1 -4.4(5) . . . . ?
C12 C13 C16 O2 -7.8(5) . . . . ?
C14 C13 C16 O2 175.0(3) . . . . ?
